data_7135794
loop_
_publ_author_name
'Kukreja, Sonali'
'K, Anupama'
'Dharavath, Srinivas'

_publ_section_title
;
 Can cyclopropyl ring serve as energetic moiety? A structural and
 reactivity perspective.
;
_journal_issue 42
_journal_name_full 'Chemical communications (Cambridge, England)'
_journal_page_first 10718
_journal_page_last 10722
_journal_paper_doi 10.1039/d6cc02173e
_journal_volume 62
_journal_year 2026
_chemical_formula_moiety 'C10 H13 N5 O3'
_chemical_formula_sum 'C10 H13 N5 O3'
_chemical_formula_weight 251.25
_space_group_crystal_system triclinic
_space_group_IT_number 2
_space_group_name_Hall '-P 1'
_space_group_name_H-M_alt 'P -1'
_atom_sites_solution_hydrogens geom
_atom_sites_solution_primary iterative
_audit_creation_date 2026-01-08
_audit_creation_method
;
Olex2 1.3
(compiled 2020.11.12 svn.r5f609507 for OlexSys, GUI svn.r6272)
;
_audit_update_record
;
2026-03-25 deposited with the CCDC.	2026-05-05 downloaded from the CCDC.
;
_cell_angle_alpha 68.3950(10)
_cell_angle_beta 83.137(2)
_cell_angle_gamma 82.244(2)
_cell_formula_units_Z 2
_cell_length_a 5.1034(2)
_cell_length_b 10.0245(5)
_cell_length_c 11.6245(5)
_cell_measurement_reflns_used 4489
_cell_measurement_temperature 100
_cell_measurement_theta_max 27.85
_cell_measurement_theta_min 2.59
_cell_volume 546.28(4)
_computing_cell_refinement 'SAINT V8.40B (?, 2016)'
_computing_data_reduction 'SAINT V8.40B (?, 2016)'
_computing_molecular_graphics 'Olex2 1.3 (Dolomanov et al., 2009)'
_computing_publication_material 'Olex2 1.3 (Dolomanov et al., 2009)'
_computing_structure_refinement 'SHELXL 2018/3 (Sheldrick, 2015)'
_computing_structure_solution 'olex2.solve 1.3 (Bourhis et al., 2015)'
_diffrn_ambient_temperature 100.0
_diffrn_measured_fraction_theta_full 0.998
_diffrn_measured_fraction_theta_max 0.813
_diffrn_measurement_device_type 'Bruker APEX-II CCD'
_diffrn_measurement_method '\f and \w scans'
_diffrn_radiation_type MoK\a
_diffrn_radiation_wavelength 0.71073
_diffrn_reflns_av_R_equivalents 0.0459
_diffrn_reflns_av_unetI/netI 0.0449
_diffrn_reflns_Laue_measured_fraction_full 0.998
_diffrn_reflns_Laue_measured_fraction_max 0.813
_diffrn_reflns_limit_h_max 7
_diffrn_reflns_limit_h_min -8
_diffrn_reflns_limit_k_max 16
_diffrn_reflns_limit_k_min -14
_diffrn_reflns_limit_l_max 17
_diffrn_reflns_limit_l_min -17
_diffrn_reflns_number 19102
_diffrn_reflns_point_group_measured_fraction_full 0.998
_diffrn_reflns_point_group_measured_fraction_max 0.813
_diffrn_reflns_theta_full 25.242
_diffrn_reflns_theta_max 36.761
_diffrn_reflns_theta_min 1.890
_exptl_absorpt_coefficient_mu 0.117
_exptl_absorpt_correction_T_max 0.7472
_exptl_absorpt_correction_T_min 0.6429
_exptl_absorpt_correction_type multi-scan
_exptl_absorpt_process_details
;
SADABS-2016/2 (Bruker,2016/2) was used for absorption correction.
wR2(int) was 0.1164 before and 0.0607 after correction.
The Ratio of minimum to maximum transmission is 0.8604.
The \l/2 correction factor is Not present.
;
_exptl_crystal_colour 'clear whiteish colourless'
_exptl_crystal_colour_lustre clear
_exptl_crystal_colour_modifier whiteish
_exptl_crystal_colour_primary colourless
_exptl_crystal_density_diffrn 1.527
_exptl_crystal_description plate
_exptl_crystal_F_000 264
_exptl_crystal_size_max 0.12
_exptl_crystal_size_mid 0.1
_exptl_crystal_size_min 0.1
_refine_diff_density_max 0.579
_refine_diff_density_min -0.466
_refine_diff_density_rms 0.175
_refine_ls_extinction_method none
_refine_ls_goodness_of_fit_ref 1.054
_refine_ls_hydrogen_treatment constr
_refine_ls_matrix_type full
_refine_ls_number_parameters 163
_refine_ls_number_reflns 4452
_refine_ls_number_restraints 0
_refine_ls_restrained_S_all 1.054
_refine_ls_R_factor_all 0.0777
_refine_ls_R_factor_gt 0.0517
_refine_ls_shift/su_max 0.000
_refine_ls_shift/su_mean 0.000
_refine_ls_structure_factor_coef Fsqd
_refine_ls_weighting_details 'w=1/[\s^2^(Fo^2^)+(0.0851P)^2^+0.1488P] where P=(Fo^2^+2Fc^2^)/3'
_refine_ls_weighting_scheme calc
_refine_ls_wR_factor_gt 0.1384
_refine_ls_wR_factor_ref 0.1594
_reflns_Friedel_coverage 0.000
_reflns_number_gt 3366
_reflns_number_total 4452
_reflns_threshold_expression 'I > 2\s(I)'
_cod_data_source_file d6cc02173e2.cif
_cod_data_source_block 16mayc_o_0m_a
_cod_depositor_comments 'Adding full bibliography for 7135793--7135794.cif.'
_cod_database_code 7135794
_shelx_shelxl_version_number 2018/3
_shelx_space_group_comment
;
The symmetry employed for this shelxl refinement is uniquely defined
by the following loop, which should always be used as a source of
symmetry information in preference to the above space-group names.
They are only intended as comments.
;
_shelx_estimated_absorpt_t_max 0.988
_shelx_estimated_absorpt_t_min 0.986
_olex2_refinement_description
;
1. Fixed Uiso
 At 1.2 times of:
  All C(H) groups, All C(H,H) groups, All N(H) groups
2.a Ternary CH refined with riding coordinates:
 C8(H8), C5(H5)
2.b Secondary CH2 refined with riding coordinates:
 C9(H9A,H9B), C10(H10A,H10B), C7(H7A,H7B), C6(H6A,H6B)
2.c Aromatic/amide H refined with riding coordinates:
 N005(H005), N007(H007), N008(H008)
;
_olex2_submission_special_instructions 'No special instructions were received'

loop_
_space_group_symop_operation_xyz
'x, y, z'
'-x, -y, -z'

loop_
_atom_site_label
_atom_site_type_symbol
_atom_site_fract_x
_atom_site_fract_y
_atom_site_fract_z
_atom_site_U_iso_or_equiv
_atom_site_adp_type
_atom_site_occupancy
_atom_site_site_symmetry_order
_atom_site_calc_flag
_atom_site_refinement_flags_posn
_atom_site_refinement_flags_adp
_atom_site_refinement_flags_occupancy
_atom_site_disorder_assembly
_atom_site_disorder_group
O1 O 0.12086(16) 0.12195(9) 0.42516(8) 0.01738(18) Uani 1 1 d . . . . .
O2 O 0.24312(18) 0.29233(9) 0.25589(7) 0.01969(19) Uani 1 1 d . . . . .
O3 O 0.93685(17) 0.36425(9) 0.62300(8) 0.01967(19) Uani 1 1 d . . . . .
N004 N 0.26409(18) 0.22252(10) 0.36995(9) 0.01374(18) Uani 1 1 d . . . . .
N005 N 0.56934(19) 0.46537(10) 0.25623(8) 0.01474(19) Uani 1 1 d . . . . .
H005 H 0.475821 0.438795 0.210891 0.018 Uiso 1 1 calc R U . . .
N006 N 0.64230(18) 0.21325(10) 0.62672(8) 0.01404(18) Uani 1 1 d . . . . .
N007 N 0.34176(18) 0.06405(10) 0.63045(8) 0.01397(18) Uani 1 1 d . . . . .
H007 H 0.234157 0.034586 0.592966 0.017 Uiso 1 1 calc R U . . .
N008 N 0.75451(18) 0.40867(10) 0.44232(8) 0.01330(18) Uani 1 1 d . . . . .
H008 H 0.848411 0.482673 0.406375 0.016 Uiso 1 1 calc R U . . .
C8 C 0.6879(2) 0.59917(11) 0.19734(10) 0.0144(2) Uani 1 1 d . . . . .
H8 H 0.657506 0.668234 0.242603 0.017 Uiso 1 1 calc R U . . .
C9 C 0.9460(2) 0.60119(13) 0.12013(11) 0.0194(2) Uani 1 1 d . . . . .
H9A H 1.030159 0.508711 0.114323 0.023 Uiso 1 1 calc R U . . .
H9B H 1.071403 0.668815 0.119335 0.023 Uiso 1 1 calc R U . . .
C10 C 0.6910(2) 0.66422(13) 0.05882(10) 0.0188(2) Uani 1 1 d . . . . .
H10A H 0.660178 0.770481 0.020367 0.023 Uiso 1 1 calc R U . . .
H10B H 0.618941 0.610401 0.015356 0.023 Uiso 1 1 calc R U . . .
C3 C 0.5904(2) 0.37906(11) 0.37377(9) 0.01210(19) Uani 1 1 d . . . . .
C2 C 0.4757(2) 0.17716(11) 0.56504(9) 0.01192(19) Uani 1 1 d . . . . .
C4 C 0.7820(2) 0.32667(11) 0.56842(10) 0.01322(19) Uani 1 1 d . . . . .
C1 C 0.4426(2) 0.25683(11) 0.43402(9) 0.01223(19) Uani 1 1 d . . . . .
C7 C 0.1728(2) -0.11488(13) 0.83095(11) 0.0204(2) Uani 1 1 d . . . . .
H7A H 0.236529 -0.204564 0.897368 0.024 Uiso 1 1 calc R U . . .
H7B H 0.030929 -0.125439 0.784680 0.024 Uiso 1 1 calc R U . . .
C5 C 0.3697(2) -0.01081(12) 0.76114(10) 0.0162(2) Uani 1 1 d . . . . .
H5 H 0.555204 -0.037894 0.787171 0.019 Uiso 1 1 calc R U . . .
C6 C 0.1646(3) 0.02538(14) 0.85229(11) 0.0245(3) Uani 1 1 d . . . . .
H6A H 0.018421 0.100761 0.818770 0.029 Uiso 1 1 calc R U . . .
H6B H 0.224152 0.021585 0.931530 0.029 Uiso 1 1 calc R U . . .

loop_
_atom_site_aniso_label
_atom_site_aniso_U_11
_atom_site_aniso_U_22
_atom_site_aniso_U_33
_atom_site_aniso_U_23
_atom_site_aniso_U_13
_atom_site_aniso_U_12
O1 0.0182(4) 0.0161(4) 0.0175(4) -0.0032(3) -0.0015(3) -0.0086(3)
O2 0.0263(4) 0.0191(4) 0.0127(4) -0.0009(3) -0.0058(3) -0.0090(3)
O3 0.0237(4) 0.0193(4) 0.0169(4) -0.0041(3) -0.0044(3) -0.0097(3)
N004 0.0148(4) 0.0125(4) 0.0140(4) -0.0041(3) -0.0011(3) -0.0033(3)
N005 0.0187(4) 0.0136(4) 0.0114(4) -0.0023(3) -0.0012(3) -0.0061(3)
N006 0.0151(4) 0.0141(4) 0.0130(4) -0.0041(3) -0.0007(3) -0.0044(3)
N007 0.0152(4) 0.0134(4) 0.0123(4) -0.0021(3) -0.0010(3) -0.0054(3)
N008 0.0150(4) 0.0128(4) 0.0118(4) -0.0031(3) -0.0006(3) -0.0047(3)
C8 0.0172(5) 0.0126(4) 0.0126(4) -0.0029(3) 0.0001(3) -0.0048(3)
C9 0.0172(5) 0.0215(5) 0.0169(5) -0.0031(4) 0.0005(4) -0.0049(4)
C10 0.0223(5) 0.0191(5) 0.0127(5) -0.0011(4) -0.0030(4) -0.0059(4)
C3 0.0120(4) 0.0121(4) 0.0120(4) -0.0043(3) 0.0003(3) -0.0016(3)
C2 0.0122(4) 0.0113(4) 0.0124(4) -0.0046(3) 0.0006(3) -0.0020(3)
C4 0.0138(4) 0.0130(4) 0.0135(4) -0.0052(3) -0.0005(3) -0.0025(3)
C1 0.0132(4) 0.0118(4) 0.0117(4) -0.0033(3) -0.0012(3) -0.0037(3)
C7 0.0231(5) 0.0206(5) 0.0148(5) -0.0002(4) -0.0016(4) -0.0111(4)
C5 0.0173(5) 0.0160(5) 0.0130(4) -0.0004(4) -0.0030(3) -0.0064(4)
C6 0.0324(7) 0.0252(6) 0.0149(5) -0.0060(4) 0.0026(4) -0.0068(5)

loop_
_atom_type_symbol
_atom_type_description
_atom_type_scat_dispersion_real
_atom_type_scat_dispersion_imag
_atom_type_scat_source
C C 0.0033 0.0016 'International Tables Vol C Tables 4.2.6.8 and 6.1.1.4'
H H 0.0000 0.0000 'International Tables Vol C Tables 4.2.6.8 and 6.1.1.4'
N N 0.0061 0.0033 'International Tables Vol C Tables 4.2.6.8 and 6.1.1.4'
O O 0.0106 0.0060 'International Tables Vol C Tables 4.2.6.8 and 6.1.1.4'

loop_
_geom_angle_atom_site_label_1
_geom_angle_atom_site_label_2
_geom_angle_atom_site_label_3
_geom_angle
_geom_angle_site_symmetry_1
_geom_angle_site_symmetry_3
_geom_angle_publ_flag
O1 N004 O2 119.03(9) . . ?
O1 N004 C1 120.38(9) . . ?
O2 N004 C1 120.59(9) . . ?
C8 N005 H005 117.5 . . ?
C3 N005 H005 117.5 . . ?
C3 N005 C8 125.01(9) . . ?
C2 N006 C4 120.12(9) . . ?
C2 N007 H007 119.3 . . ?
C2 N007 C5 121.36(9) . . ?
C5 N007 H007 119.3 . . ?
C3 N008 H008 118.5 . . ?
C3 N008 C4 122.99(9) . . ?
C4 N008 H008 118.5 . . ?
N005 C8 H8 116.3 . . ?
N005 C8 C9 119.27(9) . . ?
N005 C8 C10 116.57(9) . . ?
C9 C8 H8 116.3 . . ?
C10 C8 H8 116.3 . . ?
C10 C8 C9 60.33(7) . . ?
C8 C9 H9A 117.8 . . ?
C8 C9 H9B 117.8 . . ?
C8 C9 C10 59.72(7) . . ?
H9A C9 H9B 114.9 . . ?
C10 C9 H9A 117.8 . . ?
C10 C9 H9B 117.8 . . ?
C8 C10 C9 59.95(7) . . ?
C8 C10 H10A 117.8 . . ?
C8 C10 H10B 117.8 . . ?
C9 C10 H10A 117.8 . . ?
C9 C10 H10B 117.8 . . ?
H10A C10 H10B 114.9 . . ?
N005 C3 N008 119.02(9) . . ?
N005 C3 C1 123.56(9) . . ?
N008 C3 C1 117.41(9) . . ?
N006 C2 C1 121.79(9) . . ?
N007 C2 N006 116.24(9) . . ?
N007 C2 C1 121.97(9) . . ?
O3 C4 N006 121.93(10) . . ?
O3 C4 N008 117.68(9) . . ?
N006 C4 N008 120.39(9) . . ?
N004 C1 C3 120.46(9) . . ?
N004 C1 C2 122.16(9) . . ?
C3 C1 C2 117.28(9) . . ?
H7A C7 H7B 114.9 . . ?
C5 C7 H7A 117.7 . . ?
C5 C7 H7B 117.7 . . ?
C5 C7 C6 60.21(8) . . ?
C6 C7 H7A 117.7 . . ?
C6 C7 H7B 117.7 . . ?
N007 C5 C7 117.09(9) . . ?
N007 C5 H5 116.3 . . ?
N007 C5 C6 118.65(10) . . ?
C7 C5 H5 116.3 . . ?
C7 C5 C6 60.52(8) . . ?
C6 C5 H5 116.3 . . ?
C7 C6 H6A 117.8 . . ?
C7 C6 H6B 117.8 . . ?
C5 C6 C7 59.27(8) . . ?
C5 C6 H6A 117.8 . . ?
C5 C6 H6B 117.8 . . ?
H6A C6 H6B 115.0 . . ?

loop_
_geom_bond_atom_site_label_1
_geom_bond_atom_site_label_2
_geom_bond_distance
_geom_bond_site_symmetry_2
_geom_bond_publ_flag
O1 N004 1.2542(11) . ?
O2 N004 1.2608(12) . ?
O3 C4 1.2428(13) . ?
N004 C1 1.3921(13) . ?
N005 H005 0.8800 . ?
N005 C8 1.4414(13) . ?
N005 C3 1.3291(13) . ?
N006 C2 1.3371(13) . ?
N006 C4 1.3404(13) . ?
N007 H007 0.8800 . ?
N007 C2 1.3346(13) . ?
N007 C5 1.4405(13) . ?
N008 H008 0.8800 . ?
N008 C3 1.3509(13) . ?
N008 C4 1.4053(13) . ?
C8 H8 1.0000 . ?
C8 C9 1.5008(16) . ?
C8 C10 1.4973(15) . ?
C9 H9A 0.9900 . ?
C9 H9B 0.9900 . ?
C9 C10 1.5065(16) . ?
C10 H10A 0.9900 . ?
C10 H10B 0.9900 . ?
C3 C1 1.4326(14) . ?
C2 C1 1.4544(14) . ?
C7 H7A 0.9900 . ?
C7 H7B 0.9900 . ?
C7 C5 1.4906(15) . ?
C7 C6 1.5096(18) . ?
C5 H5 1.0000 . ?
C5 C6 1.5050(17) . ?
C6 H6A 0.9900 . ?
C6 H6B 0.9900 . ?

loop_
_geom_torsion_atom_site_label_1
_geom_torsion_atom_site_label_2
_geom_torsion_atom_site_label_3
_geom_torsion_atom_site_label_4
_geom_torsion
_geom_torsion_site_symmetry_1
_geom_torsion_site_symmetry_2
_geom_torsion_site_symmetry_3
_geom_torsion_site_symmetry_4
_geom_torsion_publ_flag
O1 N004 C1 C3 -174.81(9) . . . . ?
O1 N004 C1 C2 1.40(16) . . . . ?
O2 N004 C1 C3 4.89(16) . . . . ?
O2 N004 C1 C2 -178.90(9) . . . . ?
N005 C8 C9 C10 105.71(11) . . . . ?
N005 C8 C10 C9 -110.14(11) . . . . ?
N005 C3 C1 N004 -0.23(16) . . . . ?
N005 C3 C1 C2 -176.63(9) . . . . ?
N006 C2 C1 N004 -178.14(9) . . . . ?
N006 C2 C1 C3 -1.82(15) . . . . ?
N007 C2 C1 N004 1.87(16) . . . . ?
N007 C2 C1 C3 178.20(9) . . . . ?
N007 C5 C6 C7 106.69(11) . . . . ?
N008 C3 C1 N004 178.13(9) . . . . ?
N008 C3 C1 C2 1.74(14) . . . . ?
C8 N005 C3 N008 -6.80(16) . . . . ?
C8 N005 C3 C1 171.54(10) . . . . ?
C3 N005 C8 C9 97.92(13) . . . . ?
C3 N005 C8 C10 167.17(10) . . . . ?
C3 N008 C4 O3 -179.34(10) . . . . ?
C3 N008 C4 N006 -0.11(16) . . . . ?
C2 N006 C4 O3 179.30(10) . . . . ?
C2 N006 C4 N008 0.11(16) . . . . ?
C2 N007 C5 C7 167.61(10) . . . . ?
C2 N007 C5 C6 98.12(12) . . . . ?
C4 N006 C2 N007 -179.14(9) . . . . ?
C4 N006 C2 C1 0.88(16) . . . . ?
C4 N008 C3 N005 177.58(10) . . . . ?
C4 N008 C3 C1 -0.86(15) . . . . ?
C5 N007 C2 N006 2.17(15) . . . . ?
C5 N007 C2 C1 -177.85(9) . . . . ?
C6 C7 C5 N007 -109.24(12) . . . . ?
